data_2216687
loop_
_publ_author_name
'Muller, Alfred'
'Meijboom, Reinout'

_publ_section_title
;
 Low-temperature redetermination of
 <i>trans</i>-tetrabromidobis(dimethyl sulfide-\k<i>S</i>)platinum(IV)
;
_journal_coeditor_code NG2369
_journal_issue 12
_journal_name_full 'Acta Crystallographica Section E'
_journal_page_first m3075
_journal_page_last m3075
_journal_paper_doi 10.1107/S1600536807058321
_journal_volume 63
_journal_year 2007
_chemical_formula_iupac '[Pt Br4 (C2 H6 S)2]'
_chemical_formula_moiety 'Pt Br4 (C2 H6 S)2'
_chemical_formula_sum 'C4 H12 Br4 Pt S2'
_chemical_formula_weight 638.99
_chemical_name_systematic
;
<i>trans</i>-tetrabromidobis(dimethyl sulfide-\kS)platinum(IV)
;
_space_group_IT_number 14
_symmetry_cell_setting monoclinic
_symmetry_space_group_name_Hall '-P 2yn'
_symmetry_space_group_name_H-M 'P 1 21/n 1'
_audit_creation_method 'WinGX routine CIF_UPDATE'
_cell_angle_alpha 90
_cell_angle_beta 100.6740(10)
_cell_angle_gamma 90
_cell_formula_units_Z 2
_cell_length_a 7.1993(2)
_cell_length_b 7.0922(2)
_cell_length_c 12.6033(3)
_cell_measurement_reflns_used 7741
_cell_measurement_temperature 100(2)
_cell_measurement_theta_max 28.3
_cell_measurement_theta_min 3.04
_cell_volume 632.38(3)
_computing_cell_refinement 'SAINT-Plus (Bruker, 2004)'
_computing_data_collection 'APEX2 (Bruker, 2005)'
_computing_data_reduction 'SAINT-Plus (Bruker, 2004)'
_computing_molecular_graphics 'DIAMOND (Brandenburg & Putz, 2005)'
_computing_publication_material 'WinGX (Farrugia, 1999)'
_computing_structure_refinement 'SHELXL97 (Sheldrick, 1997)'
_computing_structure_solution 'SIR97 (Altomare <i>et al.</i>,  1999)'
_diffrn_ambient_temperature 100(2)
_diffrn_detector_area_resol_mean 8.3
_diffrn_measured_fraction_theta_full 1
_diffrn_measured_fraction_theta_max 1
_diffrn_measurement_device_type
;
Bruker X8 APEXII 4K Kappa CCD
;
_diffrn_measurement_method '\f and \w scans'
_diffrn_radiation_monochromator graphite
_diffrn_radiation_type MoK\a
_diffrn_radiation_wavelength 0.71073
_diffrn_reflns_av_R_equivalents 0.0366
_diffrn_reflns_limit_h_max 9
_diffrn_reflns_limit_h_min -9
_diffrn_reflns_limit_k_max 9
_diffrn_reflns_limit_k_min -8
_diffrn_reflns_limit_l_max 16
_diffrn_reflns_limit_l_min -16
_diffrn_reflns_number 12836
_diffrn_reflns_theta_full 28.3
_diffrn_reflns_theta_max 28.3
_diffrn_reflns_theta_min 3.04
_diffrn_standards_decay_% 0
_diffrn_standards_interval_count 0
_diffrn_standards_interval_time 0
_diffrn_standards_number 0
_exptl_absorpt_coefficient_mu 24.01
_exptl_absorpt_correction_T_max 0.2386
_exptl_absorpt_correction_T_min 0.0978
_exptl_absorpt_correction_type multi-scan
_exptl_absorpt_process_details
;
(SADABS; Bruker, 2004)
;
_exptl_crystal_colour red
_exptl_crystal_density_diffrn 3.356
_exptl_crystal_density_method 'not measured'
_exptl_crystal_description cuboid
_exptl_crystal_F_000 572
_exptl_crystal_size_max 0.14
_exptl_crystal_size_mid 0.07
_exptl_crystal_size_min 0.06
_refine_diff_density_max 0.603
_refine_diff_density_min -2.307
_refine_ls_extinction_method none
_refine_ls_goodness_of_fit_ref 1.252
_refine_ls_hydrogen_treatment constr
_refine_ls_matrix_type full
_refine_ls_number_parameters 54
_refine_ls_number_reflns 1577
_refine_ls_number_restraints 0
_refine_ls_restrained_S_all 1.252
_refine_ls_R_factor_gt 0.019
_refine_ls_shift/su_max 0.001
_refine_ls_shift/su_mean <0.001
_refine_ls_structure_factor_coef Fsqd
_refine_ls_weighting_details 'calc w=1/[\s^2^(Fo^2^)+(0.0206P)^2^+0.9733P] where P=(Fo^2^+2Fc^2^)/3'
_refine_ls_weighting_scheme calc
_refine_ls_wR_factor_ref 0.048
_reflns_number_gt 1503
_reflns_number_total 1577
_reflns_threshold_expression I>2\s(I)
_cod_data_source_file ng2369.cif
_cod_data_source_block I
_cod_original_sg_symbol_H-M 'P 21/n'
_cod_database_code 2216687
_cod_database_fobs_code 2216687

loop_
_symmetry_equiv_pos_as_xyz
'x, y, z'
'-x+1/2, y+1/2, -z+1/2'
'-x, -y, -z'
'x-1/2, -y-1/2, z-1/2'

loop_
_atom_site_type_symbol
_atom_site_label
_atom_site_fract_x
_atom_site_fract_y
_atom_site_fract_z
_atom_site_U_iso_or_equiv
_atom_site_adp_type
_atom_site_calc_flag
_atom_site_refinement_flags
_atom_site_occupancy
Pt Pt 0 0.5 0 0.00571(7) Uani d S 1
Br Br1 0.12665(5) 0.42300(6) -0.16361(3) 0.01208(10) Uani d . 1
Br Br2 0.26367(5) 0.32209(5) 0.10955(3) 0.01170(9) Uani d . 1
S S 0.14169(12) 0.80085(13) 0.02722(7) 0.00895(18) Uani d . 1
C C1 0.2075(6) 0.8796(6) -0.0964(3) 0.0152(8) Uani d . 1
H H1A 0.2529 1.0099 -0.0878 0.023 Uiso calc R 1
H H1B 0.0974 0.8733 -0.1551 0.023 Uiso calc R 1
H H1C 0.308 0.7984 -0.1136 0.023 Uiso calc R 1
C C2 0.3716(5) 0.7772(6) 0.1094(3) 0.0162(8) Uani d . 1
H H2A 0.4487 0.6927 0.0737 0.024 Uiso calc R 1
H H2B 0.3599 0.7246 0.1797 0.024 Uiso calc R 1
H H2C 0.4323 0.9012 0.1196 0.024 Uiso calc R 1

loop_
_atom_site_aniso_label
_atom_site_aniso_U_11
_atom_site_aniso_U_22
_atom_site_aniso_U_33
_atom_site_aniso_U_12
_atom_site_aniso_U_13
_atom_site_aniso_U_23
Pt 0.00420(10) 0.00743(12) 0.00574(11) 0.00062(7) 0.00159(7) 0.00040(6)
Br1 0.01282(18) 0.0146(2) 0.01001(18) 0.00212(15) 0.00527(14) -0.00004(14)
Br2 0.00882(18) 0.01303(19) 0.01265(18) 0.00292(14) 0.00047(14) 0.00183(13)
S 0.0078(4) 0.0087(4) 0.0109(4) -0.0010(3) 0.0033(3) -0.0007(3)
C1 0.018(2) 0.015(2) 0.0149(19) -0.0038(16) 0.0078(16) 0.0043(16)
C2 0.0117(18) 0.018(2) 0.018(2) -0.0045(16) -0.0012(15) -0.0021(16)

loop_
_atom_type_symbol
_atom_type_description
_atom_type_scat_dispersion_real
_atom_type_scat_dispersion_imag
_atom_type_scat_source
C C 0.0033 0.0016 'International Tables Vol C Tables 4.2.6.8 and 6.1.1.4'
H H 0 0 'International Tables Vol C Tables 4.2.6.8 and 6.1.1.4'
S S 0.1246 0.1234 'International Tables Vol C Tables 4.2.6.8 and 6.1.1.4'
Br Br -0.2901 2.4595 'International Tables Vol C Tables 4.2.6.8 and 6.1.1.4'
Pt Pt -1.7033 8.3905 'International Tables Vol C Tables 4.2.6.8 and 6.1.1.4'

loop_
_geom_angle_atom_site_label_1
_geom_angle_atom_site_label_2
_geom_angle_atom_site_label_3
_geom_angle_site_symmetry_1
_geom_angle_site_symmetry_3
_geom_angle
S Pt S . 3_565 180
S Pt Br1 . 3_565 83.98(2)
S Pt Br1 3_565 3_565 96.02(2)
S Pt Br1 . . 96.02(2)
S Pt Br1 3_565 . 83.98(2)
Br1 Pt Br1 3_565 . 180
S Pt Br2 . . 96.52(2)
S Pt Br2 3_565 . 83.48(2)
Br1 Pt Br2 3_565 . 90.607(12)
Br1 Pt Br2 . . 89.393(12)
S Pt Br2 . 3_565 83.48(2)
S Pt Br2 3_565 3_565 96.52(2)
Br1 Pt Br2 3_565 3_565 89.393(12)
Br1 Pt Br2 . 3_565 90.607(12)
Br2 Pt Br2 . 3_565 180
C2 S C1 . . 99.6(2)
C2 S Pt . . 109.11(15)
C1 S Pt . . 109.30(14)
S C1 H1A . . 109.5
S C1 H1B . . 109.5
H1A C1 H1B . . 109.5
S C1 H1C . . 109.5
H1A C1 H1C . . 109.5
H1B C1 H1C . . 109.5
S C2 H2A . . 109.5
S C2 H2B . . 109.5
H2A C2 H2B . . 109.5
S C2 H2C . . 109.5
H2A C2 H2C . . 109.5
H2B C2 H2C . . 109.5

loop_
_geom_bond_atom_site_label_1
_geom_bond_atom_site_label_2
_geom_bond_site_symmetry_2
_geom_bond_distance
Pt S . 2.3624(9)
Pt S 3_565 2.3624(9)
Pt Br1 3_565 2.4654(4)
Pt Br1 . 2.4654(4)
Pt Br2 . 2.4761(4)
Pt Br2 3_565 2.4761(4)
S C2 . 1.790(4)
S C1 . 1.799(4)
C1 H1A . 0.98
C1 H1B . 0.98
C1 H1C . 0.98
C2 H2A . 0.98
C2 H2B . 0.98
C2 H2C . 0.98

loop_
_geom_torsion_atom_site_label_1
_geom_torsion_atom_site_label_2
_geom_torsion_atom_site_label_3
_geom_torsion_atom_site_label_4
_geom_torsion_site_symmetry_1
_geom_torsion
Br1 Pt S C2 3_565 91.04(15)
Br1 Pt S C2 . -88.96(15)
Br2 Pt S C2 . 1.11(15)
Br2 Pt S C2 3_565 -178.89(15)
Br1 Pt S C1 3_565 -161.04(15)
Br1 Pt S C1 . 18.96(15)
Br2 Pt S C1 . 109.04(15)
Br2 Pt S C1 3_565 -70.96(15)
